data_4035901
loop_
_publ_author_name
'Kumar, Sunit'
'Thorat, Kishor G.'
'Ravikanth, Mangalampalli'

_publ_section_title
;
 Synthesis of Unsymmetrical Heterobenzisapphyrins.
;
_journal_issue 1
_journal_name_full 'The Journal of organic chemistry'
_journal_page_first 417
_journal_page_last 422
_journal_paper_doi 10.1021/acs.joc.8b02616
_journal_volume 84
_journal_year 2019
_chemical_formula_moiety 'C53 H38 N2 O S'
_chemical_formula_sum 'C53 H38 N2 O S'
_chemical_formula_weight 750.91
_space_group_crystal_system orthorhombic
_space_group_IT_number 43
_space_group_name_Hall 'F 2 -2d'
_space_group_name_H-M_alt 'F d d 2'
_atom_sites_solution_hydrogens geom
_atom_sites_solution_primary iterative
_audit_creation_date 2018-06-19
_audit_creation_method
;
Olex2 1.2
(compiled 2018.05.29 svn.r3508 for OlexSys, GUI svn.r5506)
;
_cell_angle_alpha 90
_cell_angle_beta 90
_cell_angle_gamma 90
_cell_formula_units_Z 16
_cell_length_a 68.03(9)
_cell_length_b 22.65(3)
_cell_length_c 10.235(6)
_cell_measurement_reflns_used 22
_cell_measurement_temperature 150(2)
_cell_measurement_theta_max 21.0630
_cell_measurement_theta_min 2.9830
_cell_volume 15771(3)
_computing_cell_refinement 'CrystalClear-SM Expert 2.0 r7 (Rigaku, 2011)'
_computing_data_collection 'CrystalClear-SM Expert 2.0 r7 (Rigaku, 2011)'
_computing_data_reduction 'CrystalClear-SM Expert 2.0 r7 (Rigaku, 2011)'
_computing_molecular_graphics 'Olex2 (Dolomanov et al., 2009)'
_computing_publication_material 'Olex2 (Dolomanov et al., 2009)'
_computing_structure_refinement 'ShelXL (Sheldrick, 2015)'
_computing_structure_solution 'olex2.solve (Bourhis et al., 2015)'
_diffrn_ambient_temperature 150
_diffrn_detector CCD
_diffrn_detector_area_resol_mean 28.5714
_diffrn_detector_type 'Rigaku Saturn724+'
_diffrn_measured_fraction_theta_full 0.999
_diffrn_measured_fraction_theta_max 0.999
_diffrn_measurement_details
;
List of Runs (angles in degrees, time in seconds):

  # Type    Start    End  Width  t~exp~   \w     \q     \k     \f   Frames
--------------------------------------------------------------------------
  1  \w   -110.00  19.00   0.50    8.00    --  -20.00 -72.00  36.00  258
  2  \w   -110.00  19.00   0.50    8.00    --  -20.00 -72.00-108.00  258
  3  \w    -98.00  24.00   0.50    8.00    --  -20.00   0.00-108.00  244
  4  \w   -110.00 -16.50   0.50    8.00    --  -20.00 -72.00-180.00  187
  5  \w    -59.00  70.00   0.50    8.00    --  -20.00  72.00 -36.00  258
  6  \w    -68.50 -26.00   0.50    8.00    --  -20.00 -72.00 -36.00   85
  7  \w    -53.00   3.50   0.50    8.00    --  -20.00  72.00  36.00  113
;
_diffrn_measurement_device 'AFC12 (Right): Kappa 3 circle'
_diffrn_measurement_device_type 'Rigaku Saturn724+ (2x2 bin mode)'
_diffrn_measurement_method 'profile data from \w-scans'
_diffrn_measurement_specimen_support 'Mitegen 50um'
_diffrn_orient_matrix_type 'CrysAlisPro convention (1999,Acta A55,543-557)'
_diffrn_orient_matrix_UB_11 0.0038508000
_diffrn_orient_matrix_UB_12 -0.0290618000
_diffrn_orient_matrix_UB_13 0.0027637000
_diffrn_orient_matrix_UB_21 -0.0095292000
_diffrn_orient_matrix_UB_22 -0.0111440000
_diffrn_orient_matrix_UB_23 0.0127606000
_diffrn_orient_matrix_UB_31 -0.0016241000
_diffrn_orient_matrix_UB_32 -0.0032524000
_diffrn_orient_matrix_UB_33 -0.0681138000
_diffrn_radiation_collimation 0.3
_diffrn_radiation_monochromator Confocal
_diffrn_radiation_probe x-ray
_diffrn_radiation_type MoK\a
_diffrn_radiation_wavelength 0.71073
_diffrn_reflns_av_R_equivalents 0.2415
_diffrn_reflns_av_unetI/netI 0.1469
_diffrn_reflns_Laue_measured_fraction_full 0.999
_diffrn_reflns_Laue_measured_fraction_max 0.999
_diffrn_reflns_limit_h_max 80
_diffrn_reflns_limit_h_min -80
_diffrn_reflns_limit_k_max 26
_diffrn_reflns_limit_k_min -26
_diffrn_reflns_limit_l_max 12
_diffrn_reflns_limit_l_min -12
_diffrn_reflns_number 51983
_diffrn_reflns_point_group_measured_fraction_full 0.998
_diffrn_reflns_point_group_measured_fraction_max 0.998
_diffrn_reflns_theta_full 24.998
_diffrn_reflns_theta_max 24.998
_diffrn_reflns_theta_min 2.204
_diffrn_source 'Rotating Anode'
_diffrn_source_current 24.0
_diffrn_source_power 1.2
_diffrn_source_target Mo
_diffrn_source_type 'Rotating Anode'
_diffrn_source_voltage 50.0
_exptl_absorpt_coefficient_mu 0.125
_exptl_absorpt_correction_T_max 1.00000
_exptl_absorpt_correction_T_min 0.44391
_exptl_absorpt_correction_type multi-scan
_exptl_absorpt_process_details
;
CrysAlisPro 1.171.39.7b (Rigaku Oxford Diffraction, 2015)
Empirical absorption correction using spherical harmonics,
 implemented in SCALE3 ABSPACK scaling algorithm.
;
_exptl_crystal_colour grayish
_exptl_crystal_colour_modifier grayish
_exptl_crystal_density_diffrn 1.265
_exptl_crystal_description plate
_exptl_crystal_F_000 6304
_exptl_crystal_size_max 0.235
_exptl_crystal_size_mid 0.105
_exptl_crystal_size_min 0.015
_refine_diff_density_max 0.425
_refine_diff_density_min -0.362
_refine_diff_density_rms 0.075
_refine_ls_abs_structure_details
;
 Flack x determined using 1117 quotients [(I+)-(I-)]/[(I+)+(I-)]
 (Parsons, Flack and Wagner, Acta Cryst. B69 (2013) 249-259).
;
_refine_ls_abs_structure_Flack -0.4(2)
_refine_ls_extinction_method none
_refine_ls_goodness_of_fit_ref 1.028
_refine_ls_hydrogen_treatment constr
_refine_ls_matrix_type full
_refine_ls_number_parameters 517
_refine_ls_number_reflns 6952
_refine_ls_number_restraints 1
_refine_ls_restrained_S_all 1.027
_refine_ls_R_factor_all 0.1590
_refine_ls_R_factor_gt 0.1050
_refine_ls_shift/su_max 0.001
_refine_ls_shift/su_mean 0.000
_refine_ls_structure_factor_coef Fsqd
_refine_ls_weighting_details 'w=1/[\s^2^(Fo^2^)+(0.1458P)^2^+17.5588P] where P=(Fo^2^+2Fc^2^)/3'
_refine_ls_weighting_scheme calc
_refine_ls_wR_factor_gt 0.2398
_refine_ls_wR_factor_ref 0.2863
_reflns_Friedel_coverage 0.882
_reflns_Friedel_fraction_full 0.998
_reflns_Friedel_fraction_max 0.998
_reflns_number_gt 4168
_reflns_number_total 6952
_reflns_threshold_expression 'I > 2\s(I)'
_cod_data_source_file jo8b02616_si_002.cif
_cod_data_source_block mr-sk-eo-1_mo_sq
_cod_original_cell_volume 15774(33)
_cod_database_code 4035901
_shelx_shelxl_version_number 2014/7
_shelx_space_group_comment
;
The symmetry employed for this shelxl refinement is uniquely defined
by the following loop, which should always be used as a source of
symmetry information in preference to the above space-group names.
They are only intended as comments.
;
_shelx_estimated_absorpt_t_max 0.998
_shelx_estimated_absorpt_t_min 0.971
_reflns_odcompleteness_completeness 96.51
_reflns_odcompleteness_iscentric 1
_reflns_odcompleteness_theta 31.20
_olex2_refinement_description
;
1. Fixed Uiso
 At 1.2 times of:
  All C(H) groups
 At 1.5 times of:
  All C(H,H,H) groups
2.a Aromatic/amide H refined with riding coordinates:
 C49(H49), C6(H6), C36(H36), C2(H2), C51(H51), C4(H4), C35(H35), C46(H46),
 C39(H39), C14(H14), C40(H40), C42(H42), C43(H43), C13(H13), C9(H9), C18(H18),
 C50(H50), C47(H47), C3(H3), C23(H23), C24(H24), C53(H53), C52(H52), C8(H8),
 C33(H33), C32(H32), C19(H19), C28(H28), C29(H29)
2.b Idealised Me refined as rotating group:
 C45(H45A,H45B,H45C), C38(H38A,H38B,H38C), C31(H31A,H31B,H31C)
;
_olex2_submission_special_instructions 'No special instructions were received'
_oxdiff_exptl_absorpt_empirical_details
;
Empirical correction (ABSPACK) includes:
- Absorption correction using spherical harmonics
- Frame scaling
;
_oxdiff_exptl_absorpt_empirical_full_max 1.657
_oxdiff_exptl_absorpt_empirical_full_min 0.536

loop_
_space_group_symop_operation_xyz
'x, y, z'
'-x, -y, z'
'x+1/4, -y+1/4, z+1/4'
'-x+1/4, y+1/4, z+1/4'
'x, y+1/2, z+1/2'
'-x, -y+1/2, z+1/2'
'x+1/4, -y+3/4, z+3/4'
'-x+1/4, y+3/4, z+3/4'
'x+1/2, y, z+1/2'
'-x+1/2, -y, z+1/2'
'x+3/4, -y+1/4, z+3/4'
'-x+3/4, y+1/4, z+3/4'
'x+1/2, y+1/2, z'
'-x+1/2, -y+1/2, z'
'x+3/4, -y+3/4, z+1/4'
'-x+3/4, y+3/4, z+1/4'

loop_
_atom_site_label
_atom_site_type_symbol
_atom_site_fract_x
_atom_site_fract_y
_atom_site_fract_z
_atom_site_U_iso_or_equiv
_atom_site_adp_type
_atom_site_occupancy
_atom_site_site_symmetry_order
_atom_site_calc_flag
_atom_site_refinement_flags_posn
S1 S -0.59659(4) -0.90786(12) -1.6024(3) 0.0436(7) Uani 1 1 d .
O1 O -0.53858(10) -0.7704(3) -1.5640(6) 0.0364(17) Uani 1 1 d .
N2 N -0.55228(13) -0.8838(4) -1.2556(8) 0.040(2) Uani 1 1 d .
N1 N -0.58385(13) -0.8218(4) -1.7895(9) 0.041(2) Uani 1 1 d .
C49 C -0.56656(17) -0.9813(4) -0.8776(11) 0.043(3) Uani 1 1 d .
H49 H -0.5744 -0.9466 -0.8727 0.052 Uiso 1 1 calc R
C1 C -0.58073(16) -0.9864(4) -1.1993(11) 0.038(3) Uani 1 1 d .
C6 C -0.58759(15) -0.9583(5) -1.3136(11) 0.040(3) Uani 1 1 d .
H6 H -0.5812 -0.9234 -1.3429 0.048 Uiso 1 1 calc R
C36 C -0.55558(18) -0.6017(5) -1.8835(11) 0.048(3) Uani 1 1 d .
H36 H -0.5647 -0.5746 -1.9201 0.058 Uiso 1 1 calc R
C2 C -0.58999(17) -1.0388(5) -1.1653(12) 0.048(3) Uani 1 1 d .
H2 H -0.5853 -1.0598 -1.0914 0.058 Uiso 1 1 calc R
C27 C -0.62534(16) -0.8996(5) -1.9578(12) 0.043(3) Uani 1 1 d .
C15 C -0.57092(16) -0.7862(4) -1.8460(11) 0.038(2) Uani 1 1 d .
C51 C -0.55113(18) -1.0631(6) -0.7703(12) 0.054(3) Uani 1 1 d .
H51 H -0.5482 -1.0842 -0.6925 0.064 Uiso 1 1 calc R
C4 C -0.61220(17) -1.0335(4) -1.3417(13) 0.047(3) Uani 1 1 d .
H4 H -0.6229 -1.0494 -1.3900 0.057 Uiso 1 1 calc R
C35 C -0.56189(16) -0.6579(5) -1.8589(13) 0.046(3) Uani 1 1 d .
H35 H -0.5749 -0.6695 -1.8809 0.055 Uiso 1 1 calc R
C46 C -0.51856(17) -0.6725(4) -1.1396(11) 0.045(3) Uani 1 1 d .
H46 H -0.5224 -0.6559 -1.0582 0.054 Uiso 1 1 calc R
C41 C -0.52260(15) -0.7497(4) -1.3034(11) 0.037(3) Uani 1 1 d .
C48 C -0.55956(17) -1.0010(5) -0.9982(11) 0.042(3) Uani 1 1 d .
C21 C -0.53205(14) -0.8044(4) -1.3446(12) 0.037(2) Uani 1 1 d .
C37 C -0.53685(18) -0.5819(5) -1.8587(12) 0.044(3) Uani 1 1 d .
C12 C -0.59682(16) -0.8422(5) -1.8840(11) 0.044(3) Uani 1 1 d .
C5 C -0.60306(16) -0.9798(5) -1.3830(12) 0.043(3) Uani 1 1 d .
C25 C -0.55118(17) -0.9214(4) -1.1450(10) 0.041(3) Uani 1 1 d .
C44 C -0.50484(17) -0.6434(5) -1.2148(12) 0.048(3) Uani 1 1 d .
C20 C -0.53805(16) -0.8154(4) -1.4707(11) 0.038(3) Uani 1 1 d .
C34 C -0.54872(18) -0.6986(5) -1.7999(11) 0.044(3) Uani 1 1 d .
C39 C -0.52394(18) -0.6214(4) -1.7974(11) 0.045(3) Uani 1 1 d .
H39 H -0.5110 -0.6089 -1.7749 0.054 Uiso 1 1 calc R
C14 C -0.57551(16) -0.7820(5) -1.9856(11) 0.042(3) Uani 1 1 d .
H14 H -0.5687 -0.7586 -2.0479 0.050 Uiso 1 1 calc R
C40 C -0.52985(16) -0.6784(5) -1.7696(11) 0.040(3) Uani 1 1 d .
H40 H -0.5208 -0.7046 -1.7287 0.048 Uiso 1 1 calc R
C26 C -0.56379(17) -0.9658(4) -1.1193(11) 0.041(3) Uani 1 1 d .
C22 C -0.53655(17) -0.8486(5) -1.2468(10) 0.041(3) Uani 1 1 d .
C42 C -0.50830(15) -0.7213(4) -1.3752(12) 0.042(3) Uani 1 1 d .
H42 H -0.5042 -0.7380 -1.4558 0.051 Uiso 1 1 calc R
C43 C -0.49982(16) -0.6694(4) -1.3331(12) 0.043(3) Uani 1 1 d .
H43 H -0.4902 -0.6509 -1.3867 0.052 Uiso 1 1 calc R
C11 C -0.61145(14) -0.8806(4) -1.8550(12) 0.039(3) Uani 1 1 d .
C13 C -0.59092(17) -0.8166(5) -2.0101(11) 0.043(3) Uani 1 1 d .
H13 H -0.5969 -0.8233 -2.0926 0.052 Uiso 1 1 calc R
C9 C -0.63021(17) -0.9388(5) -1.6891(12) 0.044(3) Uani 1 1 d .
H9 H -0.6417 -0.9426 -1.7413 0.053 Uiso 1 1 calc R
C17 C -0.54852(17) -0.7934(4) -1.6725(11) 0.040(3) Uani 1 1 d .
C16 C -0.55536(15) -0.7586(5) -1.7739(10) 0.035(2) Uani 1 1 d .
C18 C -0.55123(15) -0.8552(4) -1.6489(11) 0.038(3) Uani 1 1 d .
H18 H -0.5565 -0.8828 -1.7093 0.045 Uiso 1 1 calc R
C7 C -0.61051(16) -0.9546(5) -1.5067(12) 0.043(3) Uani 1 1 d .
C50 C -0.56208(19) -1.0123(6) -0.7656(12) 0.054(3) Uani 1 1 d .
H50 H -0.5667 -0.9982 -0.6837 0.065 Uiso 1 1 calc R
C47 C -0.52698(16) -0.7251(5) -1.1792(11) 0.042(3) Uani 1 1 d .
H47 H -0.5358 -0.7451 -1.1225 0.050 Uiso 1 1 calc R
C3 C -0.6055(2) -1.0617(5) -1.2325(13) 0.057(3) Uani 1 1 d .
H3 H -0.6116 -1.0970 -1.2035 0.068 Uiso 1 1 calc R
C30 C -0.6536(2) -0.9363(6) -2.1419(13) 0.063(4) Uani 1 1 d .
C23 C -0.52504(18) -0.8598(5) -1.1293(12) 0.053(3) Uani 1 1 d .
H23 H -0.5137 -0.8391 -1.1003 0.063 Uiso 1 1 calc R
C45 C -0.49720(19) -0.5843(5) -1.1736(14) 0.057(3) Uani 1 1 d .
H45A H -0.4946 -0.5845 -1.0794 0.086 Uiso 1 1 calc GR
H45B H -0.5070 -0.5539 -1.1937 0.086 Uiso 1 1 calc GR
H45C H -0.4850 -0.5757 -1.2208 0.086 Uiso 1 1 calc GR
C24 C -0.53416(17) -0.9065(5) -1.0696(11) 0.048(3) Uani 1 1 d .
H24 H -0.5299 -0.9257 -0.9920 0.057 Uiso 1 1 calc R
C38 C -0.5305(2) -0.5206(5) -1.8889(14) 0.064(4) Uani 1 1 d .
H38A H -0.5401 -0.4926 -1.8523 0.095 Uiso 1 1 calc GR
H38B H -0.5298 -0.5153 -1.9839 0.095 Uiso 1 1 calc GR
H38C H -0.5176 -0.5133 -1.8505 0.095 Uiso 1 1 calc GR
C53 C -0.54853(18) -1.0528(5) -1.0004(11) 0.047(3) Uani 1 1 d .
H53 H -0.5437 -1.0676 -1.0810 0.056 Uiso 1 1 calc R
C52 C -0.5447(2) -1.0826(6) -0.8861(14) 0.062(4) Uani 1 1 d .
H52 H -0.5372 -1.1180 -0.8894 0.075 Uiso 1 1 calc R
C8 C -0.62824(17) -0.9645(5) -1.5626(12) 0.046(3) Uani 1 1 d .
H8 H -0.6384 -0.9864 -1.5215 0.055 Uiso 1 1 calc R
C33 C -0.63828(19) -0.8597(5) -2.0134(12) 0.054(3) Uani 1 1 d .
H33 H -0.6378 -0.8196 -1.9864 0.064 Uiso 1 1 calc R
C32 C -0.65192(19) -0.8765(5) -2.1075(14) 0.059(3) Uani 1 1 d .
H32 H -0.6600 -0.8477 -2.1481 0.071 Uiso 1 1 calc R
C19 C -0.54507(17) -0.8677(5) -1.5276(11) 0.043(3) Uani 1 1 d .
H19 H -0.5454 -0.9054 -1.4871 0.052 Uiso 1 1 calc R
C28 C -0.62757(18) -0.9585(6) -1.9905(13) 0.053(3) Uani 1 1 d .
H28 H -0.6196 -0.9871 -1.9486 0.064 Uiso 1 1 calc R
C29 C -0.64106(19) -0.9768(6) -2.0820(13) 0.058(3) Uani 1 1 d .
H29 H -0.6419 -1.0174 -2.1046 0.069 Uiso 1 1 calc R
C31 C -0.66824(19) -0.9573(7) -2.2389(15) 0.073(4) Uani 1 1 d .
H31A H -0.6774 -0.9252 -2.2596 0.109 Uiso 1 1 calc GR
H31B H -0.6755 -0.9907 -2.2024 0.109 Uiso 1 1 calc GR
H31C H -0.6615 -0.9698 -2.3187 0.109 Uiso 1 1 calc GR
C10 C -0.61405(16) -0.9083(5) -1.7272(11) 0.039(3) Uani 1 1 d .

loop_
_atom_site_aniso_label
_atom_site_aniso_U_11
_atom_site_aniso_U_22
_atom_site_aniso_U_33
_atom_site_aniso_U_23
_atom_site_aniso_U_13
_atom_site_aniso_U_12
S1 0.0515(16) 0.0409(14) 0.0383(16) 0.0038(14) -0.0042(14) -0.0044(13)
O1 0.055(4) 0.030(4) 0.024(4) 0.002(3) -0.002(3) -0.001(3)
N2 0.057(6) 0.032(5) 0.031(5) 0.010(4) 0.003(5) -0.005(4)
N1 0.052(5) 0.036(5) 0.034(5) -0.002(4) -0.008(5) -0.001(4)
C49 0.067(7) 0.027(5) 0.036(7) 0.003(5) 0.004(6) 0.014(5)
C1 0.061(7) 0.024(5) 0.031(6) 0.004(5) 0.001(5) 0.004(5)
C6 0.040(6) 0.037(6) 0.042(7) 0.007(5) 0.005(5) 0.003(5)
C36 0.067(8) 0.042(6) 0.035(7) 0.012(5) 0.005(6) 0.010(6)
C2 0.063(7) 0.033(6) 0.048(7) 0.000(6) -0.006(6) 0.002(6)
C27 0.049(7) 0.040(6) 0.040(7) -0.008(5) -0.008(6) -0.002(5)
C15 0.049(6) 0.032(5) 0.032(6) 0.005(5) 0.000(6) 0.004(5)
C51 0.063(8) 0.065(9) 0.032(7) 0.009(6) 0.006(6) 0.016(7)
C4 0.058(7) 0.031(5) 0.054(8) 0.004(6) -0.004(6) -0.008(5)
C35 0.051(6) 0.045(6) 0.043(7) 0.002(6) 0.001(6) 0.001(5)
C46 0.073(8) 0.035(6) 0.028(6) -0.012(5) 0.003(6) 0.002(6)
C41 0.036(6) 0.032(5) 0.044(7) 0.001(5) 0.001(5) -0.002(4)
C48 0.056(7) 0.038(6) 0.033(6) 0.004(5) -0.005(6) -0.001(5)
C21 0.035(5) 0.033(5) 0.042(7) 0.002(5) 0.006(5) -0.006(4)
C37 0.071(8) 0.032(5) 0.028(6) 0.003(5) 0.004(6) -0.005(6)
C12 0.051(7) 0.047(6) 0.035(7) -0.003(6) -0.004(6) -0.006(5)
C5 0.051(7) 0.035(6) 0.044(7) 0.010(5) 0.002(6) -0.002(5)
C25 0.061(7) 0.036(6) 0.025(6) 0.004(5) 0.004(5) -0.001(5)
C44 0.049(7) 0.049(7) 0.045(7) 0.002(6) -0.007(6) -0.007(6)
C20 0.047(6) 0.032(6) 0.036(6) 0.003(5) -0.001(5) -0.010(5)
C34 0.064(8) 0.043(6) 0.024(6) -0.007(5) 0.009(5) -0.006(6)
C39 0.061(7) 0.030(6) 0.044(7) 0.001(5) 0.005(6) -0.017(5)
C14 0.049(7) 0.045(6) 0.032(6) 0.014(5) 0.003(5) -0.005(5)
C40 0.054(7) 0.032(6) 0.034(6) -0.001(5) -0.003(5) 0.010(5)
C26 0.068(7) 0.028(5) 0.027(6) 0.003(5) 0.000(6) -0.004(5)
C22 0.062(7) 0.040(6) 0.020(5) 0.011(5) 0.010(5) -0.018(5)
C42 0.051(6) 0.035(6) 0.041(7) -0.004(5) 0.000(6) -0.004(5)
C43 0.054(6) 0.037(6) 0.039(7) -0.001(5) 0.011(6) -0.012(5)
C11 0.034(5) 0.035(5) 0.046(7) -0.012(6) -0.010(5) 0.000(5)
C13 0.058(7) 0.046(6) 0.026(6) 0.006(5) -0.001(5) 0.001(6)
C9 0.045(6) 0.039(6) 0.047(7) -0.010(6) 0.001(6) 0.001(5)
C17 0.059(7) 0.024(5) 0.037(7) -0.003(5) 0.000(6) -0.001(5)
C16 0.041(6) 0.043(6) 0.022(5) 0.001(5) 0.001(5) 0.008(5)
C18 0.053(7) 0.029(5) 0.031(6) -0.006(5) -0.002(5) -0.008(5)
C7 0.050(7) 0.034(6) 0.046(7) 0.002(5) -0.005(6) -0.007(5)
C50 0.077(9) 0.055(8) 0.030(7) -0.003(6) 0.001(6) 0.002(7)
C47 0.054(7) 0.035(6) 0.036(7) 0.002(5) 0.007(5) -0.001(5)
C3 0.079(9) 0.039(7) 0.052(8) 0.022(6) -0.010(7) -0.016(6)
C30 0.072(9) 0.069(9) 0.047(8) 0.003(7) -0.009(7) -0.007(7)
C23 0.066(8) 0.049(7) 0.042(7) 0.010(6) -0.009(7) -0.003(6)
C45 0.072(8) 0.039(6) 0.061(9) -0.009(6) -0.009(7) -0.006(6)
C24 0.068(8) 0.044(6) 0.031(6) 0.014(5) -0.008(6) -0.014(6)
C38 0.093(10) 0.039(7) 0.058(9) 0.005(6) 0.009(8) 0.008(7)
C53 0.067(8) 0.047(7) 0.027(6) 0.000(5) 0.006(6) 0.012(6)
C52 0.082(10) 0.047(7) 0.058(9) 0.030(7) -0.001(8) 0.017(7)
C8 0.045(7) 0.042(6) 0.050(8) -0.003(6) 0.004(6) -0.002(5)
C33 0.074(8) 0.044(7) 0.043(8) -0.002(6) -0.011(7) 0.000(6)
C32 0.071(8) 0.050(7) 0.057(8) 0.012(7) -0.022(8) 0.002(6)
C19 0.060(7) 0.029(6) 0.041(7) 0.007(5) -0.002(6) -0.001(5)
C28 0.062(8) 0.056(8) 0.042(7) 0.013(6) -0.017(6) 0.004(6)
C29 0.072(8) 0.058(8) 0.044(8) -0.007(7) -0.007(7) -0.001(7)
C31 0.069(9) 0.091(11) 0.059(9) -0.008(8) -0.030(8) -0.012(8)
C10 0.048(7) 0.038(6) 0.032(6) -0.004(5) -0.011(5) -0.006(5)

loop_
_atom_type_symbol
_atom_type_description
_atom_type_scat_dispersion_real
_atom_type_scat_dispersion_imag
_atom_type_scat_source
C C 0.0033 0.0016 'International Tables Vol C Tables 4.2.6.8 and 6.1.1.4'
H H 0.0000 0.0000 'International Tables Vol C Tables 4.2.6.8 and 6.1.1.4'
N N 0.0061 0.0033 'International Tables Vol C Tables 4.2.6.8 and 6.1.1.4'
O O 0.0106 0.0060 'International Tables Vol C Tables 4.2.6.8 and 6.1.1.4'
S S 0.1246 0.1234 'International Tables Vol C Tables 4.2.6.8 and 6.1.1.4'

loop_
_geom_angle_atom_site_label_1
_geom_angle_atom_site_label_2
_geom_angle_atom_site_label_3
_geom_angle
C7 S1 C10 92.2(5)
C20 O1 C17 106.4(7)
C22 N2 C25 105.2(9)
C15 N1 C12 108.7(9)
C48 C49 H49 120.1
C50 C49 H49 120.1
C50 C49 C48 119.7(10)
C6 C1 C26 124.8(10)
C2 C1 C6 116.3(10)
C2 C1 C26 118.8(10)
C1 C6 H6 119.1
C5 C6 C1 121.8(10)
C5 C6 H6 119.1
C35 C36 H36 118.0
C35 C36 C37 124.1(11)
C37 C36 H36 118.0
C1 C2 H2 118.3
C3 C2 C1 123.4(11)
C3 C2 H2 118.3
C33 C27 C11 120.7(10)
C33 C27 C28 117.4(11)
C28 C27 C11 121.5(10)
N1 C15 C14 108.9(9)
N1 C15 C16 122.0(10)
C16 C15 C14 129.1(10)
C50 C51 H51 120.4
C52 C51 H51 120.4
C52 C51 C50 119.1(12)
C5 C4 H4 120.2
C3 C4 H4 120.2
C3 C4 C5 119.6(11)
C36 C35 H35 120.5
C36 C35 C34 119.0(11)
C34 C35 H35 120.5
C44 C46 H46 119.0
C44 C46 C47 121.9(11)
C47 C46 H46 119.0
C42 C41 C21 123.6(10)
C42 C41 C47 116.3(10)
C47 C41 C21 119.9(10)
C49 C48 C26 119.6(9)
C53 C48 C49 117.8(10)
C53 C48 C26 122.6(10)
C20 C21 C41 123.7(10)
C20 C21 C22 117.4(9)
C22 C21 C41 118.8(10)
C36 C37 C39 117.1(10)
C36 C37 C38 122.2(11)
C39 C37 C38 120.6(11)
N1 C12 C13 107.8(9)
C11 C12 N1 121.9(10)
C11 C12 C13 130.3(10)
C6 C5 C4 119.2(11)
C6 C5 C7 125.0(10)
C4 C5 C7 115.6(10)
N2 C25 C24 109.4(9)
C26 C25 N2 124.8(10)
C26 C25 C24 125.8(10)
C46 C44 C43 116.8(10)
C46 C44 C45 120.4(11)
C43 C44 C45 122.6(11)
O1 C20 C19 108.9(9)
C21 C20 O1 121.1(9)
C21 C20 C19 129.9(10)
C35 C34 C16 119.2(10)
C40 C34 C35 117.5(10)
C40 C34 C16 123.3(11)
C37 C39 H39 119.8
C40 C39 C37 120.4(11)
C40 C39 H39 119.8
C15 C14 H14 125.9
C13 C14 C15 108.2(10)
C13 C14 H14 125.9
C34 C40 H40 119.1
C39 C40 C34 121.8(11)
C39 C40 H40 119.1
C1 C26 C48 115.8(9)
C25 C26 C1 128.3(10)
C25 C26 C48 115.9(10)
N2 C22 C21 122.4(10)
N2 C22 C23 112.4(9)
C21 C22 C23 125.2(10)
C41 C42 H42 119.1
C41 C42 C43 121.7(11)
C43 C42 H42 119.1
C44 C43 H43 119.0
C42 C43 C44 122.1(11)
C42 C43 H43 119.0
C12 C11 C27 120.0(11)
C12 C11 C10 124.1(10)
C10 C11 C27 115.8(9)
C12 C13 H13 126.8
C14 C13 C12 106.4(10)
C14 C13 H13 126.8
C8 C9 H9 123.4
C10 C9 H9 123.4
C10 C9 C8 113.1(11)
O1 C17 C18 107.0(9)
C16 C17 O1 123.0(9)
C16 C17 C18 129.8(10)
C15 C16 C34 122.8(10)
C17 C16 C15 112.7(9)
C17 C16 C34 124.3(10)
C17 C18 H18 125.6
C19 C18 C17 108.8(10)
C19 C18 H18 125.6
C5 C7 S1 122.4(8)
C8 C7 S1 110.5(9)
C8 C7 C5 127.1(11)
C49 C50 H50 119.4
C51 C50 C49 121.2(11)
C51 C50 H50 119.4
C46 C47 C41 120.9(10)
C46 C47 H47 119.6
C41 C47 H47 119.6
C2 C3 C4 119.6(11)
C2 C3 H3 120.2
C4 C3 H3 120.2
C32 C30 C31 122.0(13)
C29 C30 C32 118.5(12)
C29 C30 C31 119.5(13)
C22 C23 H23 127.5
C24 C23 C22 105.0(10)
C24 C23 H23 127.5
C44 C45 H45A 109.5
C44 C45 H45B 109.5
C44 C45 H45C 109.5
H45A C45 H45B 109.5
H45A C45 H45C 109.5
H45B C45 H45C 109.5
C25 C24 H24 126.1
C23 C24 C25 107.9(10)
C23 C24 H24 126.1
C37 C38 H38A 109.5
C37 C38 H38B 109.5
C37 C38 H38C 109.5
H38A C38 H38B 109.5
H38A C38 H38C 109.5
H38B C38 H38C 109.5
C48 C53 H53 119.9
C52 C53 C48 120.2(11)
C52 C53 H53 119.9
C51 C52 C53 121.8(11)
C51 C52 H52 119.1
C53 C52 H52 119.1
C9 C8 H8 123.2
C7 C8 C9 113.6(11)
C7 C8 H8 123.2
C27 C33 H33 118.9
C27 C33 C32 122.1(11)
C32 C33 H33 118.9
C30 C32 H32 120.3
C33 C32 C30 119.4(12)
C33 C32 H32 120.3
C20 C19 H19 125.9
C18 C19 C20 108.2(10)
C18 C19 H19 125.9
C27 C28 H28 119.0
C29 C28 C27 121.9(12)
C29 C28 H28 119.0
C30 C29 H29 119.8
C28 C29 C30 120.5(12)
C28 C29 H29 119.8
C30 C31 H31A 109.5
C30 C31 H31B 109.5
C30 C31 H31C 109.5
H31A C31 H31B 109.5
H31A C31 H31C 109.5
H31B C31 H31C 109.5
C11 C10 S1 124.8(8)
C9 C10 S1 110.2(9)
C9 C10 C11 125.1(10)

loop_
_geom_bond_atom_site_label_1
_geom_bond_atom_site_label_2
_geom_bond_distance
S1 C7 1.725(12)
S1 C10 1.744(11)
O1 C20 1.396(12)
O1 C17 1.401(13)
N2 C25 1.418(13)
N2 C22 1.337(13)
N1 C15 1.326(13)
N1 C12 1.388(14)
C49 H49 0.9500
C49 C48 1.397(16)
C49 C50 1.378(16)
C1 C6 1.411(15)
C1 C2 1.389(15)
C1 C26 1.489(15)
C6 H6 0.9500
C6 C5 1.360(16)
C36 H36 0.9500
C36 C35 1.367(15)
C36 C37 1.375(16)
C2 H2 0.9500
C2 C3 1.361(17)
C27 C11 1.478(15)
C27 C33 1.383(16)
C27 C28 1.385(16)
C15 C14 1.466(16)
C15 C16 1.434(15)
C51 H51 0.9500
C51 C50 1.372(17)
C51 C52 1.339(19)
C4 H4 0.9500
C4 C5 1.429(14)
C4 C3 1.366(17)
C35 H35 0.9500
C35 C34 1.420(16)
C46 H46 0.9500
C46 C44 1.377(16)
C46 C47 1.384(14)
C41 C21 1.459(14)
C41 C42 1.378(15)
C41 C47 1.419(15)
C48 C26 1.502(15)
C48 C53 1.393(16)
C21 C20 1.377(16)
C21 C22 1.448(14)
C37 C39 1.402(17)
C37 C38 1.487(15)
C12 C11 1.355(14)
C12 C13 1.471(16)
C5 C7 1.479(16)
C25 C26 1.348(14)
C25 C24 1.432(15)
C44 C43 1.390(17)
C44 C45 1.498(15)
C20 C19 1.404(15)
C34 C40 1.398(16)
C34 C16 1.458(15)
C39 H39 0.9500
C39 C40 1.381(14)
C14 H14 0.9500
C14 C13 1.332(15)
C40 H40 0.9500
C22 C23 1.458(16)
C42 H42 0.9500
C42 C43 1.379(14)
C43 H43 0.9500
C11 C10 1.461(16)
C13 H13 0.9500
C9 H9 0.9500
C9 C8 1.425(16)
C9 C10 1.355(16)
C17 C16 1.384(15)
C17 C18 1.432(14)
C18 H18 0.9500
C18 C19 1.341(16)
C7 C8 1.354(15)
C50 H50 0.9500
C47 H47 0.9500
C3 H3 0.9500
C30 C32 1.404(17)
C30 C29 1.394(17)
C30 C31 1.487(18)
C23 H23 0.9500
C23 C24 1.371(15)
C45 H45A 0.9800
C45 H45B 0.9800
C45 H45C 0.9800
C24 H24 0.9500
C38 H38A 0.9800
C38 H38B 0.9800
C38 H38C 0.9800
C53 H53 0.9500
C53 C52 1.376(17)
C52 H52 0.9500
C8 H8 0.9500
C33 H33 0.9500
C33 C32 1.390(17)
C32 H32 0.9500
C19 H19 0.9500
C28 H28 0.9500
C28 C29 1.375(17)
C29 H29 0.9500
C31 H31A 0.9800
C31 H31B 0.9800
C31 H31C 0.9800

loop_
_geom_torsion_atom_site_label_1
_geom_torsion_atom_site_label_2
_geom_torsion_atom_site_label_3
_geom_torsion_atom_site_label_4
_geom_torsion
S1 C7 C8 C9 5.3(13)
O1 C20 C19 C18 -4.6(13)
O1 C17 C16 C15 -157.8(9)
O1 C17 C16 C34 17.7(17)
O1 C17 C18 C19 5.8(12)
N2 C25 C26 C1 2.2(19)
N2 C25 C26 C48 178.5(10)
N2 C25 C24 C23 1.5(13)
N2 C22 C23 C24 3.2(14)
N1 C15 C14 C13 -1.5(13)
N1 C15 C16 C34 -142.5(10)
N1 C15 C16 C17 33.2(14)
N1 C12 C11 C27 177.9(10)
N1 C12 C11 C10 -5.7(17)
N1 C12 C13 C14 -1.5(13)
C49 C48 C26 C1 -98.0(13)
C49 C48 C26 C25 85.3(14)
C49 C48 C53 C52 -0.5(18)
C1 C6 C5 C4 -2.3(17)
C1 C6 C5 C7 -177.0(10)
C1 C2 C3 C4 2(2)
C6 C1 C2 C3 -3.2(18)
C6 C1 C26 C48 177.5(10)
C6 C1 C26 C25 -6.2(18)
C6 C5 C7 S1 18.7(16)
C6 C5 C7 C8 -162.7(12)
C36 C35 C34 C40 0.3(17)
C36 C35 C34 C16 -179.8(10)
C36 C37 C39 C40 2.9(17)
C2 C1 C6 C5 3.2(16)
C2 C1 C26 C48 -6.4(15)
C2 C1 C26 C25 169.9(11)
C27 C11 C10 S1 163.8(8)
C27 C11 C10 C9 -15.1(16)
C27 C33 C32 C30 4(2)
C27 C28 C29 C30 -2(2)
C15 N1 C12 C11 178.5(10)
C15 N1 C12 C13 0.5(12)
C15 C14 C13 C12 1.8(13)
C4 C5 C7 S1 -156.2(9)
C4 C5 C7 C8 22.4(17)
C35 C36 C37 C39 -3.8(18)
C35 C36 C37 C38 179.1(12)
C35 C34 C40 C39 -1.1(16)
C35 C34 C16 C15 24.9(16)
C35 C34 C16 C17 -150.3(11)
C46 C44 C43 C42 1.0(17)
C41 C21 C20 O1 -11.4(16)
C41 C21 C20 C19 171.5(11)
C41 C21 C22 N2 147.0(10)
C41 C21 C22 C23 -32.3(16)
C41 C42 C43 C44 1.6(18)
C48 C49 C50 C51 -1.2(18)
C48 C53 C52 C51 -1(2)
C21 C41 C42 C43 179.6(11)
C21 C41 C47 C46 -178.3(10)
C21 C20 C19 C18 172.8(12)
C21 C22 C23 C24 -177.4(11)
C37 C36 C35 C34 2.3(18)
C37 C39 C40 C34 -0.5(17)
C12 N1 C15 C14 0.5(12)
C12 N1 C15 C16 -179.2(9)
C12 C11 C10 S1 -12.7(16)
C12 C11 C10 C9 168.3(11)
C5 C4 C3 C2 -1.0(19)
C5 C7 C8 C9 -173.4(10)
C25 N2 C22 C21 178.4(10)
C25 N2 C22 C23 -2.3(13)
C44 C46 C47 C41 -3.7(17)
C20 O1 C17 C16 166.7(10)
C20 O1 C17 C18 -8.4(11)
C20 C21 C22 N2 -29.4(16)
C20 C21 C22 C23 151.3(11)
C14 C15 C16 C34 37.9(17)
C14 C15 C16 C17 -146.4(11)
C40 C34 C16 C15 -155.1(10)
C40 C34 C16 C17 29.7(17)
C26 C1 C6 C5 179.4(11)
C26 C1 C2 C3 -179.6(12)
C26 C48 C53 C52 178.3(12)
C26 C25 C24 C23 178.7(11)
C22 N2 C25 C26 -176.7(11)
C22 N2 C25 C24 0.5(12)
C22 C21 C20 O1 164.7(10)
C22 C21 C20 C19 -12.4(18)
C22 C23 C24 C25 -2.7(13)
C42 C41 C21 C20 -42.2(16)
C42 C41 C21 C22 141.7(11)
C42 C41 C47 C46 6.0(16)
C11 C27 C33 C32 -178.1(12)
C11 C27 C28 C29 177.1(12)
C11 C12 C13 C14 -179.2(11)
C13 C12 C11 C27 -4.7(18)
C13 C12 C11 C10 171.7(11)
C17 O1 C20 C21 -169.6(10)
C17 O1 C20 C19 8.1(11)
C17 C18 C19 C20 -0.8(13)
C16 C15 C14 C13 178.1(10)
C16 C34 C40 C39 179.0(10)
C16 C17 C18 C19 -168.8(12)
C18 C17 C16 C15 16.0(17)
C18 C17 C16 C34 -168.4(11)
C7 S1 C10 C11 -173.9(10)
C7 S1 C10 C9 5.2(9)
C50 C49 C48 C26 -177.5(11)
C50 C49 C48 C53 1.3(17)
C50 C51 C52 C53 1(2)
C47 C46 C44 C43 0.2(17)
C47 C46 C44 C45 175.3(11)
C47 C41 C21 C20 142.5(11)
C47 C41 C21 C22 -33.6(15)
C47 C41 C42 C43 -4.9(16)
C3 C4 C5 C6 1.1(18)
C3 C4 C5 C7 176.3(11)
C45 C44 C43 C42 -174.0(11)
C24 C25 C26 C1 -174.5(11)
C24 C25 C26 C48 1.8(17)
C38 C37 C39 C40 -180.0(11)
C53 C48 C26 C1 83.2(14)
C53 C48 C26 C25 -93.6(14)
C52 C51 C50 C49 0(2)
C8 C9 C10 S1 -3.2(12)
C8 C9 C10 C11 176.0(10)
C33 C27 C11 C12 -66.5(15)
C33 C27 C11 C10 116.8(12)
C33 C27 C28 C29 4.8(19)
C32 C30 C29 C28 1(2)
C28 C27 C11 C12 121.5(13)
C28 C27 C11 C10 -55.2(15)
C28 C27 C33 C32 -5.7(19)
C29 C30 C32 C33 -1(2)
C31 C30 C32 C33 178.2(13)
C31 C30 C29 C28 -179.0(13)
C10 S1 C7 C5 172.8(10)
C10 S1 C7 C8 -5.9(9)
C10 C9 C8 C7 -1.4(14)

loop_
_smtbx_masks_void_nr
_smtbx_masks_void_average_x
_smtbx_masks_void_average_y
_smtbx_masks_void_average_z
_smtbx_masks_void_volume
_smtbx_masks_void_count_electrons
1 0.000 0.000 0.481 48.4 9.5
2 0.000 0.500 -0.019 48.4 9.5
3 0.071 0.168 0.851 10.7 1.7
4 0.071 0.668 0.351 10.7 1.7
5 0.115 0.361 0.733 7.2 0.9
6 0.115 0.861 0.233 7.2 0.9
7 0.135 0.111 0.483 7.2 0.9
8 0.135 0.611 0.983 7.2 0.9
9 0.179 0.418 0.101 10.7 1.7
10 0.179 0.918 0.601 10.7 1.7
11 0.250 0.250 0.731 48.4 9.5
12 0.250 0.750 0.231 48.4 9.5
13 0.321 0.082 0.101 10.7 1.7
14 0.321 0.582 0.601 10.7 1.7
15 0.365 0.389 0.483 7.2 0.9
16 0.365 0.889 0.983 7.2 0.9
17 0.385 0.139 0.733 7.2 0.9
18 0.385 0.639 0.233 7.2 0.9
19 0.429 0.332 0.851 10.7 1.7
20 0.429 0.832 0.351 10.7 1.7
21 0.500 0.000 -0.019 48.4 9.5
22 0.500 0.500 0.481 48.4 9.5
23 0.571 0.168 0.351 10.7 1.7
24 0.571 0.668 0.851 10.7 1.7
25 0.615 0.361 0.233 7.2 0.9
26 0.615 0.861 0.733 7.2 0.9
27 0.635 0.111 0.983 7.2 0.9
28 0.635 0.611 0.483 7.2 0.9
29 0.679 0.418 0.601 10.7 1.7
30 0.679 0.918 0.101 10.7 1.7
31 0.750 0.250 0.231 48.4 9.5
32 0.750 0.750 0.731 48.4 9.5
33 0.821 0.082 0.601 10.7 1.7
34 0.821 0.582 0.101 10.7 1.7
35 0.865 0.389 0.983 7.2 0.9
36 0.865 0.889 0.483 7.2 0.9
37 0.885 0.139 0.233 7.2 0.9
38 0.885 0.639 0.733 7.2 0.9
39 0.929 0.332 0.351 10.7 1.7
40 0.929 0.832 0.851 10.7 1.7
